data_7223516
loop_
_publ_author_name
'Griffiths, Kieran'
'Dokorou, Vassiliki N.'
'Spencer, John'
'Abdul-Sada, Alaa'
'Vargas, Alfredo'
'Kostakis, George E.'

_publ_section_title
;
 Isoskeletal Schiff base polynuclear coordination clusters: synthetic and
 theoretical aspects
;
_journal_issue 5
_journal_name_full CrystEngComm
_journal_page_first 704
_journal_paper_doi 10.1039/C5CE02109J
_journal_volume 18
_journal_year 2016
_chemical_formula_moiety 'C20 H16 Br N O3, C H4 O'
_chemical_formula_sum 'C21 H20 Br N O4'
_chemical_formula_weight 430.29
_chemical_name_systematic
;
 ? 
;
_space_group_crystal_system triclinic
_space_group_IT_number 2
_space_group_name_Hall '-P 1'
_space_group_name_H-M_alt 'P -1'
_symmetry_space_group_name_Hall '-P 1'
_symmetry_space_group_name_H-M 'P -1'
_atom_sites_solution_hydrogens geom
_atom_sites_solution_primary iterative
_atom_sites_solution_secondary difmap
_audit_creation_date 2014-06-25
_audit_creation_method
;
Olex2 1.2
(compiled 2013.09.17 svn.r2790 for OlexSys, GUI svn.r4601)
;
_audit_update_record
;
2015-11-15 deposited with the CCDC.
2015-12-17 downloaded from the CCDC.
;
_cell_angle_alpha 84.747(4)
_cell_angle_beta 84.775(4)
_cell_angle_gamma 82.090(4)
_cell_formula_units_Z 2
_cell_length_a 7.5662(4)
_cell_length_b 8.5456(4)
_cell_length_c 14.8304(8)
_cell_measurement_reflns_used 5562
_cell_measurement_temperature 173
_cell_measurement_theta_max 28.4480
_cell_measurement_theta_min 3.1630
_cell_volume 942.79(8)
_computing_cell_refinement
;
CrysAlisPro, Agilent Technologies,
Version 1.171.37.33 (release 27-03-2014 CrysAlis171 .NET)
(compiled Mar 27 2014,17:12:48)
;
_computing_data_collection
;
CrysAlisPro, Agilent Technologies,
Version 1.171.37.33 (release 27-03-2014 CrysAlis171 .NET)
(compiled Mar 27 2014,17:12:48)
;
_computing_data_reduction
;
CrysAlisPro, Agilent Technologies,
Version 1.171.37.33 (release 27-03-2014 CrysAlis171 .NET)
(compiled Mar 27 2014,17:12:48)
;
_computing_molecular_graphics
;
O. V. Dolomanov, L. J. Bourhis, R. J. Gildea, J. A. K. Howard and H. Puschmann,
OLEX2: a complete structure solution, refinement and analysis program.
J. Appl. Cryst. (2009). 42, 339-341.
;
_computing_publication_material
;
O. V. Dolomanov, L. J. Bourhis, R. J. Gildea, J. A. K. Howard and H. Puschmann,
OLEX2: a complete structure solution, refinement and analysis program.
J. Appl. Cryst. (2009). 42, 339-341.
;
_computing_structure_refinement
;
SHELX, G.M. Sheldrick, Acta Cryst.
(2008). A64, 112-122
;
_computing_structure_solution 'SUPERFLIP, J. Appl. Cryst. (2007) 40, 786-790'
_diffrn_ambient_temperature 173
_diffrn_detector 'CCD plate'
_diffrn_detector_area_resol_mean 16.1033
_diffrn_detector_type Eos
_diffrn_measured_fraction_theta_full 0.9995
_diffrn_measured_fraction_theta_max 0.8628
_diffrn_measurement_device 'four-circle diffractometer'
_diffrn_measurement_device_type 'Xcalibur, Eos, Gemini ultra'
_diffrn_measurement_method '\w scans'
_diffrn_orient_matrix_UB_11 0.0526163000
_diffrn_orient_matrix_UB_12 -0.0021442000
_diffrn_orient_matrix_UB_13 -0.0420795000
_diffrn_orient_matrix_UB_21 -0.0236143000
_diffrn_orient_matrix_UB_22 -0.0759093000
_diffrn_orient_matrix_UB_23 -0.0053894000
_diffrn_orient_matrix_UB_31 -0.0754245000
_diffrn_orient_matrix_UB_32 0.0360659000
_diffrn_orient_matrix_UB_33 -0.0228419000
_diffrn_radiation_monochromator graphite
_diffrn_radiation_probe x-ray
_diffrn_radiation_type 'Mo K\a'
_diffrn_radiation_wavelength 0.71073
_diffrn_reflns_av_R_equivalents 0.0562
_diffrn_reflns_av_unetI/netI 0.0474
_diffrn_reflns_limit_h_max 10
_diffrn_reflns_limit_h_min -10
_diffrn_reflns_limit_k_max 11
_diffrn_reflns_limit_k_min -11
_diffrn_reflns_limit_l_max 19
_diffrn_reflns_limit_l_min -19
_diffrn_reflns_number 21895
_diffrn_reflns_theta_full 26.00
_diffrn_reflns_theta_max 29.13
_diffrn_reflns_theta_min 2.68
_diffrn_source 'Enhance (Mo) X-ray Source'
_exptl_absorpt_coefficient_mu 2.207
_exptl_absorpt_correction_T_max 1.00000
_exptl_absorpt_correction_T_min 0.45375
_exptl_absorpt_correction_type multi-scan
_exptl_absorpt_process_details
;
CrysAlisPro, Agilent Technologies,
Version 1.171.37.33 (release 27-03-2014 CrysAlis171 .NET)
(compiled Mar 27 2014,17:12:48)
Empirical absorption correction using spherical harmonics,
 implemented in SCALE3 ABSPACK scaling algorithm.
;
_exptl_crystal_colour orange
_exptl_crystal_colour_primary orange
_exptl_crystal_density_diffrn 1.516
_exptl_crystal_density_method 'not measured'
_exptl_crystal_description plate
_exptl_crystal_F_000 440
_exptl_crystal_size_max 0.28
_exptl_crystal_size_mid 0.14
_exptl_crystal_size_min 0.04
_refine_diff_density_max 0.397
_refine_diff_density_min -0.503
_refine_diff_density_rms 0.082
_refine_ls_extinction_method none
_refine_ls_goodness_of_fit_ref 1.049
_refine_ls_hydrogen_treatment mixed
_refine_ls_matrix_type full
_refine_ls_number_parameters 253
_refine_ls_number_reflns 4630
_refine_ls_number_restraints 2
_refine_ls_restrained_S_all 1.049
_refine_ls_R_factor_all 0.0506
_refine_ls_R_factor_gt 0.0373
_refine_ls_shift/su_max 0.001
_refine_ls_shift/su_mean 0.000
_refine_ls_structure_factor_coef Fsqd
_refine_ls_weighting_details 'calc w=1/[\s^2^(Fo^2^)+(0.0264P)^2^+0.4331P] where P=(Fo^2^+2Fc^2^)/3'
_refine_ls_weighting_scheme calc
_refine_ls_wR_factor_gt 0.0719
_refine_ls_wR_factor_ref 0.0768
_reflns_number_gt 3890
_reflns_number_total 4630
_reflns_threshold_expression >2sigma(I)
_cod_data_source_file c5ce02109j2.cif
_cod_data_source_block H2L19_CCDC_1406219
_cod_depositor_comments 'Adding full bibliography for 7223506--7223525.cif.'
_cod_original_cell_volume 942.80(8)
_cod_database_code 7223516
_chemical_oxdiff_formula C52H92Si4Ti2Se2
_reflns_odcompleteness_completeness 99.95
_reflns_odcompleteness_iscentric 1
_reflns_odcompleteness_theta 26.32
_olex2_refinement_description
;
1. Fixed Uiso
 At 1.2 times of:
  All C(H) groups, All N(H) groups
 At 1.5 times of:
  All C(H,H,H) groups, All O(H) groups
2. Restrained distances
 H2-O2
 0.88 with sigma of 0.02
 H2-N1
 2.2 with sigma of 0.02
3. Others
 Sof(H2)=1-FVAR(1)
 Sof(H1)=FVAR(1)
4.a Aromatic/amide H refined with riding coordinates:
 N1(H1), C17(H17), C3(H3A), C16(H16), C13(H13), C8(H8), C18(H18), C12(H12),
 C20(H20), C5(H5), C19(H19), C10(H10)
4.b Idealised Me refined as rotating group:
 C21(H21A,H21B,H21C), C1(H1A,H1B,H1C)
4.c Idealised tetrahedral OH refined as rotating group:
 O4(H4), O3(H3)
;

loop_
_space_group_symop_id
_space_group_symop_operation_xyz
1 'x, y, z'
2 '-x, -y, -z'

loop_
_atom_site_label
_atom_site_type_symbol
_atom_site_fract_x
_atom_site_fract_y
_atom_site_fract_z
_atom_site_U_iso_or_equiv
_atom_site_adp_type
_atom_site_occupancy
_atom_site_symmetry_multiplicity
_atom_site_calc_flag
_atom_site_refinement_flags
_atom_site_disorder_assembly
_atom_site_disorder_group
Br1 Br 1.02460(3) -0.29134(3) 1.300723(16) 0.02978(8) Uani 1 1 d . . .
O1 O 0.7789(2) 0.31606(16) 1.27407(10) 0.0253(3) Uani 1 1 d . . .
O4 O 0.7925(3) -0.32512(19) 0.94482(13) 0.0450(5) Uani 1 1 d . . .
H4 H 0.7132 -0.3614 0.9810 0.068 Uiso 1 1 calc R . .
O2 O 0.6822(2) 0.30374(17) 1.10658(11) 0.0263(3) Uani 1 1 d D . .
O3 O 0.4756(2) 0.41259(17) 0.91416(10) 0.0286(4) Uani 1 1 d . . .
H3 H 0.4266 0.4978 0.8892 0.043 Uiso 1 1 calc R . .
N1 N 0.6672(2) 0.1477(2) 0.96915(11) 0.0201(4) Uani 1 1 d D . .
H1 H 0.6429 0.2346 0.9980 0.024 Uiso 0.79(4) 1 calc PR A 1
C17 C 0.6772(3) -0.3444(3) 0.64148(17) 0.0313(5) Uani 1 1 d . . .
H17 H 0.6733 -0.4523 0.6626 0.038 Uiso 1 1 calc R . .
C4 C 0.9280(3) -0.1032(2) 1.23457(14) 0.0221(4) Uani 1 1 d . . .
C3 C 0.8973(3) 0.0380(2) 1.27921(14) 0.0216(4) Uani 1 1 d . . .
H3A H 0.9327 0.0383 1.3390 0.026 Uiso 1 1 calc R . .
C16 C 0.6353(3) -0.2271(2) 0.70165(15) 0.0254(5) Uani 1 1 d . . .
H16 H 0.6036 -0.2555 0.7639 0.030 Uiso 1 1 calc R . .
C13 C 0.4530(3) 0.3233(2) 0.76583(15) 0.0248(5) Uani 1 1 d . . .
H13 H 0.3848 0.4202 0.7462 0.030 Uiso 1 1 calc R . .
C11 C 0.5936(3) 0.0590(2) 0.73526(14) 0.0203(4) Uani 1 1 d . . .
C21 C 0.8845(4) -0.4475(3) 0.89412(19) 0.0407(6) Uani 1 1 d . . .
H21A H 0.8046 -0.4781 0.8523 0.061 Uiso 1 1 calc R . .
H21B H 0.9235 -0.5393 0.9355 0.061 Uiso 1 1 calc R . .
H21C H 0.9892 -0.4101 0.8594 0.061 Uiso 1 1 calc R . .
C1 C 0.8082(4) 0.3166(3) 1.36731(16) 0.0376(6) Uani 1 1 d . . .
H1A H 0.9358 0.2868 1.3755 0.056 Uiso 1 1 calc R . .
H1B H 0.7392 0.2405 1.4034 0.056 Uiso 1 1 calc R . .
H1C H 0.7696 0.4229 1.3874 0.056 Uiso 1 1 calc R . .
C2 C 0.8171(3) 0.1740(2) 1.23677(14) 0.0207(4) Uani 1 1 d . . .
C8 C 0.7516(3) 0.0251(2) 1.01357(14) 0.0203(4) Uani 1 1 d . . .
H8 H 0.7797 -0.0718 0.9855 0.024 Uiso 1 1 calc R . .
C18 C 0.7247(3) -0.3048(3) 0.55111(17) 0.0356(6) Uani 1 1 d . . .
H18 H 0.7537 -0.3853 0.5101 0.043 Uiso 1 1 calc R . .
C12 C 0.4950(3) 0.2038(2) 0.70794(15) 0.0240(5) Uani 1 1 d . . .
H12 H 0.4561 0.2200 0.6483 0.029 Uiso 1 1 calc R . .
C6 C 0.8024(3) 0.0327(2) 1.10222(14) 0.0196(4) Uani 1 1 d . . .
C20 C 0.6877(3) -0.0311(3) 0.58037(15) 0.0304(5) Uani 1 1 d . . .
H20 H 0.6920 0.0765 0.5586 0.037 Uiso 1 1 calc R . .
C9 C 0.6102(3) 0.1581(2) 0.88075(14) 0.0194(4) Uani 1 1 d . . .
C5 C 0.8850(3) -0.1078(2) 1.14852(14) 0.0211(4) Uani 1 1 d . . .
H5 H 0.9097 -0.2037 1.1193 0.025 Uiso 1 1 calc R . .
C19 C 0.7298(4) -0.1483(3) 0.52055(16) 0.0370(6) Uani 1 1 d . . .
H19 H 0.7624 -0.1207 0.4583 0.044 Uiso 1 1 calc R . .
C7 C 0.7633(3) 0.1774(2) 1.14597(14) 0.0193(4) Uani 1 1 d . . .
C14 C 0.5105(3) 0.3016(2) 0.85241(14) 0.0211(4) Uani 1 1 d . . .
C15 C 0.6393(3) -0.0681(2) 0.67166(14) 0.0208(4) Uani 1 1 d . . .
C10 C 0.6491(3) 0.0373(2) 0.82269(14) 0.0194(4) Uani 1 1 d . . .
H10 H 0.7142 -0.0608 0.8429 0.023 Uiso 1 1 calc R . .
H2 H 0.75(2) 0.32(2) 1.056(6) 0.15(11) Uiso 0.21(4) 1 d PD A 2

loop_
_atom_site_aniso_label
_atom_site_aniso_U_11
_atom_site_aniso_U_22
_atom_site_aniso_U_33
_atom_site_aniso_U_23
_atom_site_aniso_U_13
_atom_site_aniso_U_12
Br1 0.03457(14) 0.02193(12) 0.03023(14) 0.00264(9) -0.00611(9) 0.00471(9)
O1 0.0369(9) 0.0190(7) 0.0209(8) -0.0059(6) -0.0076(7) -0.0002(6)
O4 0.0567(13) 0.0254(9) 0.0500(12) -0.0087(8) 0.0148(9) -0.0035(8)
O2 0.0358(9) 0.0186(7) 0.0236(8) -0.0045(6) -0.0088(7) 0.0060(6)
O3 0.0403(10) 0.0185(7) 0.0252(8) -0.0064(6) -0.0050(7) 0.0075(7)
N1 0.0249(9) 0.0166(8) 0.0185(9) -0.0060(7) -0.0013(7) 0.0012(7)
C17 0.0335(13) 0.0232(11) 0.0378(14) -0.0091(10) -0.0049(11) -0.0003(9)
C4 0.0199(11) 0.0194(10) 0.0253(11) 0.0017(8) -0.0020(9) 0.0007(8)
C3 0.0206(11) 0.0236(10) 0.0207(11) -0.0012(8) -0.0037(8) -0.0022(8)
C16 0.0267(12) 0.0257(11) 0.0237(11) -0.0043(9) -0.0020(9) -0.0017(9)
C13 0.0250(11) 0.0190(10) 0.0298(12) -0.0001(9) -0.0057(9) -0.0001(8)
C11 0.0210(11) 0.0207(10) 0.0202(11) -0.0033(8) -0.0014(8) -0.0047(8)
C21 0.0413(15) 0.0343(13) 0.0451(16) -0.0113(12) 0.0065(12) -0.0013(11)
C1 0.0569(17) 0.0318(13) 0.0258(13) -0.0111(10) -0.0144(12) 0.0014(12)
C2 0.0223(11) 0.0187(10) 0.0218(11) -0.0047(8) -0.0012(8) -0.0030(8)
C8 0.0233(11) 0.0169(9) 0.0205(11) -0.0048(8) 0.0010(8) -0.0015(8)
C18 0.0372(14) 0.0370(13) 0.0341(14) -0.0204(11) -0.0049(11) 0.0026(11)
C12 0.0266(12) 0.0245(11) 0.0211(11) -0.0010(9) -0.0078(9) -0.0009(9)
C6 0.0184(10) 0.0196(10) 0.0205(11) -0.0034(8) -0.0002(8) -0.0008(8)
C20 0.0418(14) 0.0286(12) 0.0206(12) -0.0026(9) -0.0032(10) -0.0024(10)
C9 0.0200(10) 0.0189(10) 0.0195(10) -0.0023(8) -0.0008(8) -0.0032(8)
C5 0.0210(11) 0.0170(10) 0.0241(11) -0.0030(8) 0.0011(9) 0.0005(8)
C19 0.0479(16) 0.0441(15) 0.0185(12) -0.0081(10) -0.0008(11) -0.0013(12)
C7 0.0193(10) 0.0175(9) 0.0207(10) -0.0014(8) -0.0010(8) -0.0013(8)
C14 0.0225(11) 0.0178(10) 0.0229(11) -0.0053(8) 0.0006(9) -0.0011(8)
C15 0.0188(10) 0.0242(10) 0.0199(11) -0.0052(8) -0.0048(8) -0.0003(8)
C10 0.0205(11) 0.0167(9) 0.0204(10) -0.0014(8) -0.0014(8) -0.0004(8)

loop_
_atom_type_symbol
_atom_type_description
_atom_type_scat_dispersion_real
_atom_type_scat_dispersion_imag
_atom_type_scat_source
C C 0.0033 0.0016 'International Tables Vol C Tables 4.2.6.8 and 6.1.1.4'
H H 0.0000 0.0000 'International Tables Vol C Tables 4.2.6.8 and 6.1.1.4'
Br Br -0.2901 2.4595 'International Tables Vol C Tables 4.2.6.8 and 6.1.1.4'
N N 0.0061 0.0033 'International Tables Vol C Tables 4.2.6.8 and 6.1.1.4'
O O 0.0106 0.0060 'International Tables Vol C Tables 4.2.6.8 and 6.1.1.4'

loop_
_geom_angle_atom_site_label_1
_geom_angle_atom_site_label_2
_geom_angle_atom_site_label_3
_geom_angle
C2 O1 C1 116.74(16)
C21 O4 H4 109.5
C7 O2 H2 102(10)
C14 O3 H3 109.5
C8 N1 H1 116.0
C8 N1 C9 128.03(18)
C9 N1 H1 116.0
C16 C17 H17 119.9
C18 C17 H17 119.9
C18 C17 C16 120.2(2)
C3 C4 Br1 117.92(15)
C5 C4 Br1 120.18(16)
C5 C4 C3 121.86(19)
C4 C3 H3A 119.9
C2 C3 C4 120.18(19)
C2 C3 H3A 119.9
C17 C16 H16 119.7
C17 C16 C15 120.6(2)
C15 C16 H16 119.7
C12 C13 H13 120.1
C12 C13 C14 119.76(19)
C14 C13 H13 120.1
C12 C11 C15 120.72(18)
C10 C11 C12 118.49(19)
C10 C11 C15 120.79(18)
O4 C21 H21A 109.5
O4 C21 H21B 109.5
O4 C21 H21C 109.5
H21A C21 H21B 109.5
H21A C21 H21C 109.5
H21B C21 H21C 109.5
O1 C1 H1A 109.5
O1 C1 H1B 109.5
O1 C1 H1C 109.5
H1A C1 H1B 109.5
H1A C1 H1C 109.5
H1B C1 H1C 109.5
O1 C2 C7 113.86(17)
C3 C2 O1 124.97(18)
C3 C2 C7 121.17(18)
N1 C8 H8 119.1
N1 C8 C6 121.80(18)
C6 C8 H8 119.1
C17 C18 H18 120.1
C19 C18 C17 119.8(2)
C19 C18 H18 120.1
C13 C12 C11 121.41(19)
C13 C12 H12 119.3
C11 C12 H12 119.3
C8 C6 C5 118.74(18)
C8 C6 C7 120.34(18)
C5 C6 C7 120.84(18)
C19 C20 H20 119.4
C19 C20 C15 121.1(2)
C15 C20 H20 119.4
C14 C9 N1 115.84(18)
C10 C9 N1 123.93(18)
C10 C9 C14 120.23(19)
C4 C5 C6 119.20(19)
C4 C5 H5 120.4
C6 C5 H5 120.4
C18 C19 C20 120.1(2)
C18 C19 H19 120.0
C20 C19 H19 120.0
O2 C7 C2 121.59(18)
O2 C7 C6 121.72(18)
C6 C7 C2 116.69(17)
O3 C14 C13 123.91(18)
O3 C14 C9 116.43(18)
C13 C14 C9 119.66(19)
C16 C15 C11 121.23(19)
C20 C15 C16 118.1(2)
C20 C15 C11 120.67(19)
C11 C10 H10 119.8
C9 C10 C11 120.43(18)
C9 C10 H10 119.8

loop_
_geom_bond_atom_site_label_1
_geom_bond_atom_site_label_2
_geom_bond_distance
Br1 C4 1.897(2)
O1 C1 1.421(3)
O1 C2 1.364(2)
O4 H4 0.8400
O4 C21 1.411(3)
O2 C7 1.285(2)
O2 H2 0.88(2)
O3 H3 0.8400
O3 C14 1.362(2)
N1 H1 0.8800
N1 C8 1.306(2)
N1 C9 1.408(3)
C17 H17 0.9500
C17 C16 1.388(3)
C17 C18 1.379(4)
C4 C3 1.410(3)
C4 C5 1.351(3)
C3 H3A 0.9500
C3 C2 1.362(3)
C16 H16 0.9500
C16 C15 1.395(3)
C13 H13 0.9500
C13 C12 1.380(3)
C13 C14 1.382(3)
C11 C12 1.400(3)
C11 C15 1.488(3)
C11 C10 1.388(3)
C21 H21A 0.9800
C21 H21B 0.9800
C21 H21C 0.9800
C1 H1A 0.9800
C1 H1B 0.9800
C1 H1C 0.9800
C2 C7 1.438(3)
C8 H8 0.9500
C8 C6 1.412(3)
C18 H18 0.9500
C18 C19 1.377(3)
C12 H12 0.9500
C6 C5 1.423(3)
C6 C7 1.432(3)
C20 H20 0.9500
C20 C19 1.384(3)
C20 C15 1.389(3)
C9 C14 1.399(3)
C9 C10 1.387(3)
C5 H5 0.9500
C19 H19 0.9500
C10 H10 0.9500

loop_
_geom_torsion_atom_site_label_1
_geom_torsion_atom_site_label_2
_geom_torsion_atom_site_label_3
_geom_torsion_atom_site_label_4
_geom_torsion
Br1 C4 C3 C2 -175.60(16)
Br1 C4 C5 C6 176.09(15)
O1 C2 C7 O2 -1.9(3)
O1 C2 C7 C6 178.89(17)
N1 C8 C6 C5 176.49(19)
N1 C8 C6 C7 -0.5(3)
N1 C9 C14 O3 -1.9(3)
N1 C9 C14 C13 178.41(19)
N1 C9 C10 C11 -177.58(19)
C17 C16 C15 C11 179.6(2)
C17 C16 C15 C20 -0.5(3)
C17 C18 C19 C20 0.1(4)
C4 C3 C2 O1 179.02(19)
C4 C3 C2 C7 -0.5(3)
C3 C4 C5 C6 -1.6(3)
C3 C2 C7 O2 177.65(19)
C3 C2 C7 C6 -1.5(3)
C16 C17 C18 C19 -0.2(4)
C1 O1 C2 C3 -7.1(3)
C1 O1 C2 C7 172.5(2)
C8 N1 C9 C14 175.5(2)
C8 N1 C9 C10 -5.3(3)
C8 C6 C5 C4 -177.52(19)
C8 C6 C7 O2 -0.2(3)
C8 C6 C7 C2 179.00(19)
C18 C17 C16 C15 0.4(3)
C12 C13 C14 O3 -180.0(2)
C12 C13 C14 C9 -0.3(3)
C12 C11 C15 C16 -141.0(2)
C12 C11 C15 C20 39.1(3)
C12 C11 C10 C9 -1.2(3)
C9 N1 C8 C6 179.31(19)
C5 C4 C3 C2 2.2(3)
C5 C6 C7 O2 -177.13(19)
C5 C6 C7 C2 2.1(3)
C19 C20 C15 C16 0.4(3)
C19 C20 C15 C11 -179.7(2)
C7 C6 C5 C4 -0.5(3)
C14 C13 C12 C11 0.7(3)
C14 C9 C10 C11 1.6(3)
C15 C11 C12 C13 -179.4(2)
C15 C11 C10 C9 178.20(19)
C15 C20 C19 C18 -0.2(4)
C10 C11 C12 C13 0.0(3)
C10 C11 C15 C16 39.6(3)
C10 C11 C15 C20 -140.3(2)
C10 C9 C14 O3 178.86(18)
C10 C9 C14 C13 -0.9(3)
